data_4111084
loop_
_publ_author_name
'Eric Block'
'Evgeny V. Dikarev'
'Richard S. Glass'
'Jin Jin'
'Bo Li'
'Xiaojie Li'
'Shao-Zhong Zhang'

_publ_section_title
;
 Synthesis, Structure, and Chemistry of New, Mixed Group 14 and 16
 Heterocycles: Nucleophile-Induced Ring Contraction of Mesocyclic
 Dications
;
_journal_name_full 'Journal of the American Chemical Society'
_journal_page_first 14949
_journal_page_last 14961
_journal_paper_doi 10.1021/ja065037j
_journal_volume 128
_journal_year 2006
_chemical_formula_moiety 'Se2 (C H2)4 (Si (C H3)2)4'
_chemical_formula_sum 'C12 H32 Se2 Si4'
_chemical_formula_weight 446.66
_chemical_name_systematic
; 
 3,3,4,4,8,8,9,9-Octamethyl-1,6-diselena-3,4,8,9-tetrasilacyclodecane    
;
_space_group_IT_number 2
_symmetry_cell_setting triclinic
_symmetry_space_group_name_Hall '-P 1'
_symmetry_space_group_name_H-M 'P -1'
_atom_sites_solution_hydrogens difmap
_atom_sites_solution_primary direct
_atom_sites_solution_secondary difmap
_audit_creation_method SHELXL-97
_cell_angle_alpha 103.8910(10)
_cell_angle_beta 94.1820(10)
_cell_angle_gamma 107.2310(10)
_cell_formula_units_Z 1
_cell_length_a 6.2293(4)
_cell_length_b 8.0571(5)
_cell_length_c 11.4887(7)
_cell_measurement_reflns_used 3914
_cell_measurement_temperature 173(2)
_cell_measurement_theta_max 28.21
_cell_measurement_theta_min 2.75
_cell_volume 528.14(6)
_computing_cell_refinement 'SMART, SAINT'
_computing_data_collection SMART
_computing_data_reduction SAINT
_computing_molecular_graphics 'SHELXP-93 (Sheldrick, 1993)'
_computing_publication_material 'SHELXCIF-93 (Sheldrick, 1993)'
_computing_structure_refinement 'SHELXL-97 (Sheldrick, 1997)'
_computing_structure_solution 'SHELXS-97 (Sheldrick, 1990)'
_diffrn_ambient_temperature 173(2)
_diffrn_measured_fraction_theta_full 0.907
_diffrn_measured_fraction_theta_max 0.907
_diffrn_measurement_device_type 'Bruker SMART APEX CCD'
_diffrn_measurement_method '0.3 deg wide \w exposures'
_diffrn_radiation_monochromator graphite
_diffrn_radiation_source 'fine-focus sealed tube'
_diffrn_radiation_type MoK\a
_diffrn_radiation_wavelength 0.71073
_diffrn_reflns_av_R_equivalents 0.0113
_diffrn_reflns_av_sigmaI/netI 0.0182
_diffrn_reflns_limit_h_max 8
_diffrn_reflns_limit_h_min -8
_diffrn_reflns_limit_k_max 10
_diffrn_reflns_limit_k_min -10
_diffrn_reflns_limit_l_max 15
_diffrn_reflns_limit_l_min -15
_diffrn_reflns_number 4677
_diffrn_reflns_theta_full 28.22
_diffrn_reflns_theta_max 28.22
_diffrn_reflns_theta_min 1.85
_diffrn_standards_decay_% 0
_diffrn_standards_interval_count na
_diffrn_standards_interval_time na
_diffrn_standards_number 'none (area detector data)'
_exptl_absorpt_coefficient_mu 3.715
_exptl_absorpt_correction_T_max 0.8079
_exptl_absorpt_correction_T_min 0.5545
_exptl_absorpt_correction_type 'multi-scan (SADABS)'
_exptl_crystal_colour colorless
_exptl_crystal_density_diffrn 1.404
_exptl_crystal_density_method none
_exptl_crystal_description block
_exptl_crystal_F_000 228
_exptl_crystal_size_max 0.18
_exptl_crystal_size_mid 0.10
_exptl_crystal_size_min 0.06
_refine_diff_density_max 0.267
_refine_diff_density_min -0.289
_refine_diff_density_rms 0.072
_refine_ls_extinction_coef noref
_refine_ls_extinction_method none
_refine_ls_goodness_of_fit_ref 1.088
_refine_ls_hydrogen_treatment refall
_refine_ls_matrix_type full
_refine_ls_number_parameters 146
_refine_ls_number_reflns 2371
_refine_ls_number_restraints 0
_refine_ls_restrained_S_all 1.088
_refine_ls_R_factor_all 0.0193
_refine_ls_R_factor_gt 0.0182
_refine_ls_shift/su_max 0.003
_refine_ls_shift/su_mean 0.000
_refine_ls_structure_factor_coef Fsqd
_refine_ls_weighting_details 'calc w=1/[\s^2^(Fo^2^)+(0.0332P)^2^+0.0000P] where P=(Fo^2^+2Fc^2^)/3'
_refine_ls_weighting_scheme calc
_refine_ls_wR_factor_gt 0.0497
_refine_ls_wR_factor_ref 0.0504
_reflns_number_gt 2256
_reflns_number_total 2371
_reflns_threshold_expression >2sigma(I)
_cod_data_source_file ja065037jsi20060721_015610.cif
_cod_data_source_block C12H32Se2Si4_42
_cod_database_code 4111084

loop_
_symmetry_equiv_pos_as_xyz
'x, y, z'
'-x, -y, -z'

loop_
_atom_site_label
_atom_site_type_symbol
_atom_site_fract_x
_atom_site_fract_y
_atom_site_fract_z
_atom_site_U_iso_or_equiv
_atom_site_adp_type
_atom_site_occupancy
_atom_site_symmetry_multiplicity
_atom_site_calc_flag
Se1 Se 1.04158(2) 1.200126(18) 0.433048(12) 0.02606(6) Uani 1 1 d
Si1 Si 0.84396(7) 0.85592(5) 0.20666(3) 0.02345(9) Uani 1 1 d
Si2 Si 0.88026(7) 0.61985(5) 0.28434(3) 0.02341(9) Uani 1 1 d
C1 C 0.7691(3) 1.0287(2) 0.32451(15) 0.0294(3) Uani 1 1 d
C2 C 0.9025(3) 1.2844(2) 0.57314(14) 0.0280(3) Uani 1 1 d
C3 C 0.6107(3) 0.7659(2) 0.07223(15) 0.0346(4) Uani 1 1 d
C4 C 1.1160(3) 0.9681(2) 0.15623(16) 0.0343(3) Uani 1 1 d
C5 C 0.6016(3) 0.4868(2) 0.31821(17) 0.0345(3) Uani 1 1 d
C6 C 0.9812(3) 0.4633(2) 0.17007(16) 0.0350(4) Uani 1 1 d
H1A H 0.696(3) 1.089(3) 0.2798(19) 0.043(5) Uiso 1 1 d
H1B H 0.679(4) 0.974(3) 0.373(2) 0.051(6) Uiso 1 1 d
H2A H 0.838(3) 1.370(3) 0.5577(18) 0.044(5) Uiso 1 1 d
H2B H 0.783(4) 1.180(3) 0.5764(19) 0.049(6) Uiso 1 1 d
H3A H 0.647(4) 0.681(3) 0.011(2) 0.058(7) Uiso 1 1 d
H3B H 0.465(4) 0.709(4) 0.097(2) 0.065(7) Uiso 1 1 d
H3C H 0.596(4) 0.865(3) 0.039(2) 0.058(6) Uiso 1 1 d
H4A H 1.149(4) 0.886(3) 0.090(2) 0.053(6) Uiso 1 1 d
H4B H 1.119(4) 1.069(3) 0.132(2) 0.058(7) Uiso 1 1 d
H4C H 1.259(4) 1.011(3) 0.2223(19) 0.048(6) Uiso 1 1 d
H5A H 0.498(5) 0.432(3) 0.249(2) 0.065(7) Uiso 1 1 d
H5B H 0.531(4) 0.563(3) 0.373(2) 0.055(6) Uiso 1 1 d
H5C H 0.612(5) 0.398(4) 0.359(2) 0.071(7) Uiso 1 1 d
H6A H 0.877(4) 0.416(3) 0.093(2) 0.068(7) Uiso 1 1 d
H6B H 1.009(4) 0.366(3) 0.202(2) 0.060(7) Uiso 1 1 d
H6C H 1.122(5) 0.528(4) 0.149(2) 0.067(7) Uiso 1 1 d

loop_
_atom_site_aniso_label
_atom_site_aniso_U_11
_atom_site_aniso_U_22
_atom_site_aniso_U_33
_atom_site_aniso_U_23
_atom_site_aniso_U_13
_atom_site_aniso_U_12
Se1 0.03038(10) 0.02272(9) 0.02306(9) 0.00525(6) 0.00396(6) 0.00652(6)
Si1 0.0263(2) 0.0214(2) 0.02234(19) 0.00527(16) 0.00190(15) 0.00835(15)
Si2 0.0273(2) 0.0211(2) 0.0221(2) 0.00509(15) 0.00311(15) 0.00926(15)
C1 0.0291(7) 0.0274(8) 0.0291(8) 0.0030(6) 0.0004(6) 0.0101(6)
C2 0.0303(7) 0.0294(8) 0.0257(7) 0.0058(6) 0.0031(6) 0.0135(6)
C3 0.0364(9) 0.0338(9) 0.0295(8) 0.0058(7) -0.0037(7) 0.0096(7)
C4 0.0346(8) 0.0325(9) 0.0357(9) 0.0096(7) 0.0095(7) 0.0094(7)
C5 0.0309(8) 0.0320(9) 0.0377(9) 0.0102(7) 0.0028(7) 0.0057(7)
C6 0.0448(9) 0.0338(9) 0.0296(8) 0.0056(7) 0.0063(7) 0.0199(7)

loop_
_atom_type_symbol
_atom_type_description
_atom_type_scat_dispersion_real
_atom_type_scat_dispersion_imag
_atom_type_scat_source
C C 0.0033 0.0016 'International Tables Vol C Tables 4.2.6.8 and 6.1.1.4'
H H 0.0000 0.0000 'International Tables Vol C Tables 4.2.6.8 and 6.1.1.4'
Si Si 0.0817 0.0704 'International Tables Vol C Tables 4.2.6.8 and 6.1.1.4'
Se Se -0.0929 2.2259 'International Tables Vol C Tables 4.2.6.8 and 6.1.1.4'

loop_
_geom_angle_atom_site_label_1
_geom_angle_atom_site_label_2
_geom_angle_atom_site_label_3
_geom_angle
_geom_angle_site_symmetry_1
_geom_angle_site_symmetry_3
C1 Se1 C2 99.48(7) . .
C1 Se1 Si1 33.83(5) . .
C2 Se1 Si1 130.12(5) . .
C1 Se1 Si2 51.75(5) . .
C2 Se1 Si2 117.69(5) . .
Si1 Se1 Si2 31.681(9) . .
C4 Si1 C3 108.30(8) . .
C4 Si1 C1 109.46(8) . .
C3 Si1 C1 107.75(8) . .
C4 Si1 Si2 110.18(6) . .
C3 Si1 Si2 110.26(6) . .
C1 Si1 Si2 110.81(6) . .
C4 Si1 Se1 81.12(6) . .
C3 Si1 Se1 138.61(6) . .
C1 Si1 Se1 35.21(5) . .
Si2 Si1 Se1 103.211(17) . .
C6 Si2 C5 108.32(8) . .
C6 Si2 C2 108.44(8) . 2_776
C5 Si2 C2 109.75(8) . 2_776
C6 Si2 Si1 109.42(6) . .
C5 Si2 Si1 111.36(6) . .
C2 Si2 Si1 109.49(5) 2_776 .
C6 Si2 Se1 137.42(6) . .
C5 Si2 Se1 112.95(6) . .
C2 Si2 Se1 66.90(5) 2_776 .
Si1 Si2 Se1 45.109(12) . .
Si1 C1 Se1 110.96(8) . .
Si1 C1 H1A 105.7(13) . .
Se1 C1 H1A 111.0(12) . .
Si1 C1 H1B 110.5(15) . .
Se1 C1 H1B 105.9(14) . .
H1A C1 H1B 112.9(19) . .
Si2 C2 Se1 110.50(8) 2_776 .
Si2 C2 H2A 111.9(13) 2_776 .
Se1 C2 H2A 108.7(12) . .
Si2 C2 H2B 112.3(13) 2_776 .
Se1 C2 H2B 105.0(13) . .
H2A C2 H2B 108.3(18) . .
Si1 C3 H3A 109.1(15) . .
Si1 C3 H3B 109.9(14) . .
H3A C3 H3B 110(2) . .
Si1 C3 H3C 110.4(14) . .
H3A C3 H3C 108(2) . .
H3B C3 H3C 109(2) . .
Si1 C4 H4A 110.9(14) . .
Si1 C4 H4B 114.8(15) . .
H4A C4 H4B 107(2) . .
Si1 C4 H4C 114.0(11) . .
H4A C4 H4C 104.5(18) . .
H4B C4 H4C 104.3(18) . .
Si2 C5 H5A 111.0(16) . .
Si2 C5 H5B 112.9(13) . .
H5A C5 H5B 105(2) . .
Si2 C5 H5C 114.1(16) . .
H5A C5 H5C 109(2) . .
H5B C5 H5C 103.8(19) . .
Si2 C6 H6A 110.9(15) . .
Si2 C6 H6B 112.1(14) . .
H6A C6 H6B 112(2) . .
Si2 C6 H6C 110.4(16) . .
H6A C6 H6C 104(2) . .
H6B C6 H6C 107(2) . .

loop_
_geom_bond_atom_site_label_1
_geom_bond_atom_site_label_2
_geom_bond_distance
_geom_bond_site_symmetry_2
Se1 C1 1.9543(16) .
Se1 C2 1.9566(16) .
Se1 Si1 3.1652(4) .
Se1 Si2 4.3495(5) .
Si1 C4 1.8738(17) .
Si1 C3 1.8796(16) .
Si1 C1 1.8869(16) .
Si1 Si2 2.3464(6) .
Si2 C6 1.8722(17) .
Si2 C5 1.8736(17) .
Si2 C2 1.8865(16) 2_776
C1 H1A 0.96(2) .
C1 H1B 0.91(2) .
C2 Si2 1.8865(16) 2_776
C2 H2A 0.94(2) .
C2 H2B 0.95(2) .
C3 H3A 0.95(3) .
C3 H3B 0.98(3) .
C3 H3C 0.99(3) .
C4 H4A 0.95(3) .
C4 H4B 0.91(3) .
C4 H4C 1.04(2) .
C5 H5A 0.91(3) .
C5 H5B 0.99(2) .
C5 H5C 0.96(3) .
C6 H6A 0.98(3) .
C6 H6B 0.99(3) .
C6 H6C 0.96(3) .

loop_
_geom_torsion_atom_site_label_1
_geom_torsion_atom_site_label_2
_geom_torsion_atom_site_label_3
_geom_torsion_atom_site_label_4
_geom_torsion
_geom_torsion_site_symmetry_1
_geom_torsion_site_symmetry_2
_geom_torsion_site_symmetry_4
C1 Se1 Si1 C4 143.74(11) . . .
C2 Se1 Si1 C4 173.23(8) . . .
Si2 Se1 Si1 C4 -108.78(6) . . .
C1 Se1 Si1 C3 36.07(13) . . .
C2 Se1 Si1 C3 65.57(11) . . .
Si2 Se1 Si1 C3 143.55(9) . . .
C2 Se1 Si1 C1 29.50(11) . . .
Si2 Se1 Si1 C1 107.48(9) . . .
C1 Se1 Si1 Si2 -107.48(9) . . .
C2 Se1 Si1 Si2 -77.98(6) . . .
C4 Si1 Si2 C6 -53.40(9) . . .
C3 Si1 Si2 C6 66.09(9) . . .
C1 Si1 Si2 C6 -174.70(8) . . .
Se1 Si1 Si2 C6 -138.66(7) . . .
C4 Si1 Si2 C5 -173.13(9) . . .
C3 Si1 Si2 C5 -53.64(9) . . .
C1 Si1 Si2 C5 65.57(8) . . .
Se1 Si1 Si2 C5 101.61(7) . . .
C4 Si1 Si2 C2 65.32(8) . . 2_776
C3 Si1 Si2 C2 -175.19(8) . . 2_776
C1 Si1 Si2 C2 -55.98(8) . . 2_776
Se1 Si1 Si2 C2 -19.94(6) . . 2_776
C4 Si1 Si2 Se1 85.26(6) . . .
C3 Si1 Si2 Se1 -155.25(7) . . .
C1 Si1 Si2 Se1 -36.04(5) . . .
C1 Se1 Si2 C6 109.56(11) . . .
C2 Se1 Si2 C6 -170.62(10) . . .
Si1 Se1 Si2 C6 67.02(9) . . .
C1 Se1 Si2 C5 -55.30(9) . . .
C2 Se1 Si2 C5 24.51(8) . . .
Si1 Se1 Si2 C5 -97.85(7) . . .
C1 Se1 Si2 C2 -157.91(8) . . 2_776
C2 Se1 Si2 C2 -78.10(8) . . 2_776
Si1 Se1 Si2 C2 159.54(6) . . 2_776
C1 Se1 Si2 Si1 42.54(6) . . .
C2 Se1 Si2 Si1 122.36(5) . . .
C4 Si1 C1 Se1 -38.30(11) . . .
C3 Si1 C1 Se1 -155.87(9) . . .
Si2 Si1 C1 Se1 83.42(8) . . .
C2 Se1 C1 Si1 -157.56(8) . . .
Si2 Se1 C1 Si1 -39.64(5) . . .
C1 Se1 C2 Si2 157.66(8) . . 2_776
Si1 Se1 C2 Si2 141.53(5) . . 2_776
Si2 Se1 C2 Si2 106.07(7) . . 2_776
Se1 C2 Si2 Si1 82.90(8) 2_776 2_776 .
